data_9001628
loop_
_publ_author_name
'Hugh-Jones D A'
'Woodland, A. B.'
'Angel, R. J.'

_publ_section_title
;
 The structure of high-pressure C2/c ferrosilite and crystal chemistry of
 high-pressure C2/c pyroxenes
 P = 1.87 GPa
;
_journal_name_full 'American Mineralogist'
_journal_page_first 1032
_journal_page_last 1041
_journal_volume 79
_journal_year 1994
_chemical_formula_sum 'Fe O3 Si'
_chemical_name_mineral Clinoferrosilite
_space_group_IT_number 15
_symmetry_space_group_name_Hall '-C 2yc'
_symmetry_space_group_name_H-M 'C 1 2/c 1'
_cell_angle_alpha 90
_cell_angle_beta 103.01
_cell_angle_gamma 90
_cell_length_a 9.540
_cell_length_b 8.996
_cell_length_c 5.008
_cell_formula_units_Z 8
_cell_volume 418.763
_database_code_amcsd 0001680
_diffrn_ambient_pressure 1.87e+06
_exptl_crystal_density_diffrn 4.185
_cod_original_formula_sum 'Fe Si O3'
_cod_database_code 9001628

loop_
_space_group_symop_operation_xyz
x,y,z
1/2+x,1/2+y,z
x,-y,1/2+z
1/2+x,1/2-y,1/2+z
-x,y,1/2-z
1/2-x,1/2+y,1/2-z
-x,-y,-z
1/2-x,1/2-y,-z

loop_
_atom_site_label
_atom_site_fract_x
_atom_site_fract_y
_atom_site_fract_z
_atom_site_U_iso_or_equiv
Fe1 0.00000 0.90540 0.25000 0.00481
Fe2 0.00000 0.27210 0.25000 0.00355
Si 0.29880 0.08820 0.22250 0.00063
O1 0.12600 0.09500 0.15400 0.00380
O2 0.37700 0.23300 0.37300 0.00380
O3 0.35200 0.05300 0.93400 0.00380

loop_
_cod_related_entry_id
_cod_related_entry_database
_cod_related_entry_code
1 AMCSD 0001680
